data_4020017
loop_
_publ_author_name
'Francesca Aulenta'
'Michael G.B. Drew'
'Alison Foster'
'Wayne Hayes'
'Steven Rannard'
'David W. Thornthwaite'
'David R. Worrall'
'Tristan G.A. Youngs'

_journal_name_full 'Journal of Organic Chemistry'
_journal_page_first 63
_journal_page_last 78
_journal_paper_doi 10.1021/jo048799a
_journal_volume 70
_journal_year 2005
_chemical_formula_sum 'C12 H14 N2 O2'
_chemical_formula_weight 218.25
_space_group_IT_number 14
_symmetry_cell_setting monoclinic
_symmetry_space_group_name_Hall '-P 2ybc'
_symmetry_space_group_name_H-M 'P 1 21/c 1'
_atom_sites_solution_hydrogens geom
_atom_sites_solution_primary direct
_atom_sites_solution_secondary difmap
_cell_angle_alpha 90.00
_cell_angle_beta 98.771(10)
_cell_angle_gamma 90.00
_cell_formula_units_Z 4
_cell_length_a 12.600(15)
_cell_length_b 6.370(9)
_cell_length_c 14.560(17)
_cell_measurement_reflns_used ?
_cell_measurement_temperature 293(2)
_cell_measurement_theta_max ?
_cell_measurement_theta_min ?
_cell_volume 1155(3)
_diffrn_ambient_temperature 293(2)
_diffrn_measurement_device 'Marresearch Image Plate'
_diffrn_measurement_method '95 frames at 2^o intervals, counting time 2 min.'
_diffrn_radiation_monochromator graphite
_diffrn_radiation_source 'fine-focus sealed tube'
_diffrn_radiation_type MoK\a
_diffrn_radiation_wavelength 0.71073
_diffrn_reflns_av_R_equivalents 0.0736
_diffrn_reflns_av_sigmaI/netI 0.0631
_diffrn_reflns_limit_h_max 14
_diffrn_reflns_limit_h_min -15
_diffrn_reflns_limit_k_max 7
_diffrn_reflns_limit_k_min -6
_diffrn_reflns_limit_l_max 17
_diffrn_reflns_limit_l_min -17
_diffrn_reflns_number 6891
_diffrn_reflns_theta_max 25.82
_diffrn_reflns_theta_min 1.64
_diffrn_standards_decay_% ?
_exptl_absorpt_coefficient_mu 0.087
_exptl_absorpt_correction_T_max ?
_exptl_absorpt_correction_T_min ?
_exptl_absorpt_correction_type none
_exptl_crystal_colour white
_exptl_crystal_density_diffrn 1.255
_exptl_crystal_density_meas ?
_exptl_crystal_density_method 'not measured'
_exptl_crystal_description parallelopiped
_exptl_crystal_F_000 464
_exptl_crystal_size_max 0.30
_exptl_crystal_size_mid 0.25
_exptl_crystal_size_min 0.25
_refine_ls_extinction_coef 0.012(6)
_refine_ls_extinction_expression Fc^*^=kFc[1+0.001xFc^2^\l^3^/sin(2\q)]^-1/4^
_refine_ls_extinction_method SHELXL
_refine_ls_goodness_of_fit_ref 1.201
_refine_ls_hydrogen_treatment mixed
_refine_ls_matrix_type full
_refine_ls_number_parameters 146
_refine_ls_number_reflns 2119
_refine_ls_number_restraints 0
_refine_ls_restrained_S_all 1.201
_refine_ls_R_factor_all 0.1562
_refine_ls_R_factor_gt 0.1129
_refine_ls_shift/su_max 0.000
_refine_ls_shift/su_mean 0.000
_refine_ls_structure_factor_coef Fsqd
_refine_ls_weighting_details 'calc w=1/[\s^2^(Fo^2^)+(0.1139P)^2^+1.7028P] where P=(Fo^2^+2Fc^2^)/3'
_refine_ls_wR_factor_gt 0.2632
_refine_ls_wR_factor_ref 0.2979
_reflns_number_gt 1505
_reflns_number_total 2119
_reflns_threshold_expression >2sigma(I)
_cod_original_sg_symbol_H-M P21/c
_cod_database_code 4020017

loop_
_symmetry_equiv_pos_as_xyz
'x, y, z'
'-x, y+1/2, -z+1/2'
'-x, -y, -z'
'x, -y-1/2, z-1/2'

loop_
_atom_site_label
_atom_site_type_symbol
_atom_site_fract_x
_atom_site_fract_y
_atom_site_fract_z
_atom_site_U_iso_or_equiv
_atom_site_adp_type
_atom_site_occupancy
_atom_site_calc_flag
_atom_site_refinement_flags
_atom_site_disorder_assembly
_atom_site_disorder_group
C6 C 0.8052(3) 0.4348(7) 0.6636(3) 0.0371(11) Uani 1 d . . .
C1 C 0.8001(3) 0.5282(7) 0.7503(3) 0.0401(12) Uani 1 d . . .
H1A H 0.7566 0.4692 0.7897 0.048 Uiso 1 calc R . .
C2 C 0.8591(3) 0.7073(7) 0.7779(3) 0.0375(11) Uani 1 d . . .
N2 N 0.8579(4) 0.7962(7) 0.8653(3) 0.0568(13) Uani 1 d . . .
H2A1 H 0.8200 0.7399 0.9031 0.068 Uiso 1 calc R . .
H2A2 H 0.8949 0.9072 0.8813 0.068 Uiso 1 calc R . .
C3 C 0.9241(3) 0.7959(7) 0.7184(3) 0.0362(11) Uani 1 d . . .
H3 H 0.9632 0.9168 0.7362 0.043 Uiso 1 calc R . .
C4 C 0.9309(3) 0.7040(7) 0.6321(3) 0.0363(11) Uani 1 d . . .
C5 C 0.8714(4) 0.5250(7) 0.6050(3) 0.0398(11) Uani 1 d . . .
H5 H 0.8754 0.4644 0.5475 0.048 Uiso 1 calc R . .
C61 C 0.7420(4) 0.2448(7) 0.6370(3) 0.0438(12) Uani 1 d . . .
H61 H 0.6995 0.1964 0.6794 0.053 Uiso 1 calc R . .
C62 C 0.7387(4) 0.1342(8) 0.5592(4) 0.0498(13) Uani 1 d . . .
H62 H 0.7816 0.1805 0.5166 0.060 Uiso 1 calc R . .
C63 C 0.6742(4) -0.0527(8) 0.5344(4) 0.0505(13) Uani 1 d . . .
O63 O 0.6748(3) -0.1504(7) 0.4636(3) 0.0772(14) Uani 1 d . . .
C65 C 0.5458(4) -0.2904(9) 0.5763(4) 0.0650(17) Uani 1 d . . .
H651 H 0.5905 -0.4111 0.5684 0.078 Uiso 1 calc R . .
H652 H 0.4962 -0.2694 0.5192 0.078 Uiso 1 calc R . .
C67 C 0.4227(15) -0.432(3) 0.6549(12) 0.271(10) Uani 1 d . . .
H67A H 0.4000 -0.5144 0.6029 0.325 Uiso 1 calc R . .
H67B H 0.3892 -0.4443 0.7073 0.325 Uiso 1 calc R . .
C66 C 0.4868(9) -0.3241(16) 0.6544(8) 0.134(4) Uani 1 d . . .
H66 H 0.5071 -0.2446 0.7078 0.160 Uiso 1 calc R . .
N4 N 1.0022(4) 0.7853(7) 0.5757(3) 0.0560(13) Uani 1 d . . .
H41 H 1.0091 0.7242 0.5242 0.067 Uiso 1 calc R . .
H42 H 1.0390 0.8962 0.5926 0.067 Uiso 1 calc R . .
O64 O 0.6121(3) -0.1043(5) 0.5980(3) 0.0565(10) Uani 1 d . . .

loop_
_atom_site_aniso_label
_atom_site_aniso_U_11
_atom_site_aniso_U_22
_atom_site_aniso_U_33
_atom_site_aniso_U_23
_atom_site_aniso_U_13
_atom_site_aniso_U_12
C6 0.038(2) 0.042(3) 0.030(2) 0.0064(19) 0.0013(18) 0.0008(19)
C1 0.036(2) 0.053(3) 0.033(2) 0.009(2) 0.0102(19) -0.001(2)
C2 0.036(2) 0.049(3) 0.026(2) -0.0010(19) 0.0006(18) 0.006(2)
N2 0.067(3) 0.076(3) 0.031(2) -0.014(2) 0.020(2) -0.014(2)
C3 0.039(2) 0.038(2) 0.030(2) 0.0012(18) 0.0015(19) -0.0010(19)
C4 0.042(3) 0.040(3) 0.026(2) 0.0076(18) 0.0023(18) -0.003(2)
C5 0.049(3) 0.048(3) 0.022(2) -0.0033(19) 0.0047(19) -0.004(2)
C61 0.039(3) 0.041(3) 0.051(3) 0.003(2) 0.006(2) -0.004(2)
C62 0.046(3) 0.054(3) 0.051(3) -0.007(2) 0.011(2) -0.009(2)
C63 0.043(3) 0.051(3) 0.058(3) -0.005(3) 0.010(2) 0.006(2)
O63 0.080(3) 0.077(3) 0.080(3) -0.035(2) 0.030(2) -0.015(2)
C65 0.052(3) 0.048(3) 0.094(5) -0.011(3) 0.009(3) -0.010(3)
C67 0.33(3) 0.25(2) 0.26(2) -0.096(16) 0.109(19) -0.105(19)
C66 0.158(9) 0.114(7) 0.140(9) -0.034(6) 0.061(7) -0.093(7)
N4 0.075(3) 0.061(3) 0.036(2) -0.004(2) 0.024(2) -0.031(2)
O64 0.057(2) 0.046(2) 0.068(2) -0.0125(17) 0.0148(18) -0.0141(17)
